data_1559385
loop_
_publ_author_name
'Inoue, Satoru'
'Higashino, Toshiki'
'Arai, Shunto'
'Kumai, Reiji'
'MATSUI, Hiroyuki'
'Tsuzuki, Seiji'
'Horiuchi, Sachio'
'Hasegawa, Tatsuo'

_publ_section_title
;
 Regioisomeric Control of Layered Crystallinity in Solution-Processable
 Organic Semiconductors
;
_journal_name_full 'Chemical Science'
_journal_paper_doi 10.1039/D0SC04461J
_journal_year 2020
_chemical_formula_moiety 'C26 H26 S2'
_chemical_formula_sum 'C26 H26 S2'
_chemical_formula_weight 402.61
_chemical_name_systematic 8-octyl-BTNT
_space_group_crystal_system triclinic
_space_group_IT_number 2
_space_group_name_Hall '-P 1'
_space_group_name_H-M_alt 'P -1'
_atom_sites_solution_hydrogens geom
_atom_sites_solution_primary direct
_atom_sites_solution_secondary difmap
_audit_update_record
;
2020-08-14 deposited with the CCDC.	2020-10-19 downloaded from the CCDC.
;
_cell_angle_alpha 91.737(2)
_cell_angle_beta 92.907(2)
_cell_angle_gamma 90.2170(18)
_cell_formula_units_Z 4
_cell_length_a 6.00978(14)
_cell_length_b 7.87052(18)
_cell_length_c 45.2747(12)
_cell_measurement_reflns_used 6778
_cell_measurement_temperature 296
_cell_measurement_theta_max 25.56
_cell_measurement_theta_min 2.63
_cell_volume 2137.73(9)
_computing_cell_refinement 'CrysAlisPro 1.171.39.46 (Rigaku OD, 2018)'
_computing_data_collection 'CrysAlisPro 1.171.39.46 (Rigaku OD, 2018)'
_computing_data_reduction 'CrysAlisPro 1.171.39.46 (Rigaku OD, 2018)'
_computing_molecular_graphics 'CrystalStructure 4.3'
_computing_publication_material 'CrystalStructure 4.3 (Rigaku, 2018)'
_computing_structure_refinement 'SHELXL97 (Sheldrick, 2008)'
_computing_structure_solution 'SIR92 (Altomare, et al., 1994)'
_diffrn_ambient_temperature 296
_diffrn_measured_fraction_theta_full 0.945
_diffrn_measured_fraction_theta_max 0.945
_diffrn_measurement_device_type 'Rigaku AFC10 four-circle diffractometer'
_diffrn_radiation_type 'Mo K\a'
_diffrn_radiation_wavelength 0.71073
_diffrn_reflns_av_R_equivalents 0.0926
_diffrn_reflns_av_unetI/netI 0.1096
_diffrn_reflns_Laue_measured_fraction_full 0.000
_diffrn_reflns_Laue_measured_fraction_max 0.000
_diffrn_reflns_limit_h_max 7
_diffrn_reflns_limit_h_min -7
_diffrn_reflns_limit_k_max 10
_diffrn_reflns_limit_k_min -10
_diffrn_reflns_limit_l_max 58
_diffrn_reflns_limit_l_min -58
_diffrn_reflns_number 41839
_diffrn_reflns_point_group_measured_fraction_full 0.000
_diffrn_reflns_point_group_measured_fraction_max 0.000
_diffrn_reflns_theta_full 28.410
_diffrn_reflns_theta_max 28.410
_diffrn_reflns_theta_min 2.253
_diffrn_standards_number 0
_exptl_absorpt_coefficient_mu 0.258
_exptl_absorpt_correction_T_max 0.987
_exptl_absorpt_correction_T_min 0.964
_exptl_absorpt_correction_type multi-scan
_exptl_absorpt_process_details
;
CrysAlisPro 1.171.39.46 (Rigaku Oxford Diffraction, 2018)
Empirical absorption correction using spherical harmonics,
 implemented in SCALE3 ABSPACK scaling algorithm.
;
_exptl_crystal_colour translucentpaleco
_exptl_crystal_density_diffrn 1.251
_exptl_crystal_density_method 'not measured'
_exptl_crystal_description plate
_exptl_crystal_F_000 856.00
_exptl_crystal_size_max 0.300
_exptl_crystal_size_mid 0.200
_exptl_crystal_size_min 0.050
_refine_diff_density_max 0.27
_refine_diff_density_min -0.24
_refine_ls_extinction_method none
_refine_ls_goodness_of_fit_ref 0.980
_refine_ls_hydrogen_treatment noref
_refine_ls_number_parameters 505
_refine_ls_number_reflns 10153
_refine_ls_number_restraints 0
_refine_ls_R_factor_all 0.1755
_refine_ls_R_factor_gt 0.0648
_refine_ls_shift/su_max 0.001
_refine_ls_structure_factor_coef Fsqd
_refine_ls_weighting_details 'w = 1/[\s^2^(Fo^2^)+(0.0644P)^2^] where P=(Fo^2^+2Fc^2^)/3'
_refine_ls_weighting_scheme calc
_refine_ls_wR_factor_gt 0.1179
_refine_ls_wR_factor_ref 0.1583
_reflns_number_gt 4572
_reflns_number_total 10153
_reflns_threshold_expression F^2^>2.0\s(F^2^)
_cod_data_source_file d0sc04461j2.cif
_cod_data_source_block 8-octyl-BTNT
_cod_database_code 1559385

loop_
_space_group_symop_id
_space_group_symop_operation_xyz
1 +X,+Y,+Z
2 -X,-Y,-Z

loop_
_atom_site_label
_atom_site_type_symbol
_atom_site_fract_x
_atom_site_fract_y
_atom_site_fract_z
_atom_site_U_iso_or_equiv
_atom_site_adp_type
_atom_site_occupancy
_atom_site_symmetry_multiplicity
_atom_site_calc_flag
_atom_site_refinement_flags
_atom_site_disorder_assembly
_atom_site_disorder_group
S1 S 0.39233(12) 0.66468(10) 0.389810(19) 0.0468(2) Uani 1 1 d . . .
S2 S 0.94456(12) 0.43988(10) 0.351553(19) 0.0454(2) Uani 1 1 d . . .
S3 S -0.10352(13) -0.05759(10) 0.390698(19) 0.0466(2) Uani 1 1 d . . .
S4 S 0.44961(12) 0.16241(10) 0.353649(19) 0.0452(2) Uani 1 1 d . . .
C1 C 0.0528(6) -0.0169(4) 0.44984(8) 0.0572(9) Uani 1 1 d . . .
C2 C 0.2155(6) 0.0432(5) 0.47015(8) 0.0657(10) Uani 1 1 d . . .
C3 C 0.4065(6) 0.1225(5) 0.46100(9) 0.0615(10) Uani 1 1 d . . .
C4 C 0.4383(5) 0.1414(4) 0.43158(8) 0.0493(8) Uani 1 1 d . . .
C5 C 0.2777(5) 0.0825(3) 0.41026(7) 0.0402(8) Uani 1 1 d . . .
C6 C 0.2682(5) 0.0861(3) 0.37873(7) 0.0380(7) Uani 1 1 d . . .
C7 C 0.2610(5) 0.1060(3) 0.32422(7) 0.0386(7) Uani 1 1 d . . .
C8 C 0.2904(5) 0.1337(4) 0.29504(8) 0.0446(8) Uani 1 1 d . . .
C9 C 0.1245(5) 0.0832(4) 0.27352(7) 0.0440(8) Uani 1 1 d . . .
C10 C 0.1425(6) 0.1135(4) 0.24325(8) 0.0560(9) Uani 1 1 d . . .
C11 C -0.0181(6) 0.0647(5) 0.22214(8) 0.0603(10) Uani 1 1 d . . .
C12 C -0.2080(6) -0.0203(5) 0.23155(9) 0.0610(10) Uani 1 1 d . . .
C13 C -0.2357(5) -0.0515(4) 0.26039(8) 0.0529(9) Uani 1 1 d . . .
C14 C -0.0730(5) -0.0008(4) 0.28269(7) 0.0421(8) Uani 1 1 d . . .
C15 C -0.0975(5) -0.0291(3) 0.31281(7) 0.0421(8) Uani 1 1 d . . .
C16 C 0.0646(5) 0.0238(3) 0.33368(7) 0.0382(7) Uani 1 1 d . . .
C17 C 0.0766(5) 0.0170(3) 0.36537(7) 0.0382(7) Uani 1 1 d . . .
C18 C 0.0823(5) 0.0038(4) 0.42000(7) 0.0437(8) Uani 1 1 d . . .
C19 C 0.5422(6) 0.6269(4) 0.44876(8) 0.0566(9) Uani 1 1 d . . .
C20 C 0.7020(6) 0.5667(5) 0.46878(8) 0.0652(10) Uani 1 1 d . . .
C21 C 0.8942(6) 0.4871(5) 0.45899(9) 0.0620(10) Uani 1 1 d . . .
C22 C 0.9291(5) 0.4677(4) 0.42937(8) 0.0510(9) Uani 1 1 d . . .
C23 C 0.7707(5) 0.5270(3) 0.40867(7) 0.0404(8) Uani 1 1 d . . .
C24 C 0.7628(5) 0.5211(3) 0.37697(7) 0.0379(7) Uani 1 1 d . . .
C25 C 0.7571(5) 0.4915(4) 0.32240(7) 0.0398(7) Uani 1 1 d . . .
C26 C 0.7850(5) 0.4581(4) 0.29318(8) 0.0456(8) Uani 1 1 d . . .
C27 C 0.6195(5) 0.5057(4) 0.27174(7) 0.0443(8) Uani 1 1 d . . .
C28 C 0.6383(5) 0.4704(4) 0.24130(8) 0.0555(9) Uani 1 1 d . . .
C29 C 0.4785(6) 0.5154(5) 0.22051(8) 0.0604(10) Uani 1 1 d . . .
C30 C 0.2883(6) 0.6018(5) 0.23047(9) 0.0615(10) Uani 1 1 d . . .
C31 C 0.2613(5) 0.6374(4) 0.25938(8) 0.0525(9) Uani 1 1 d . . .
C32 C 0.4244(5) 0.5908(4) 0.28138(8) 0.0427(8) Uani 1 1 d . . .
C33 C 0.3992(5) 0.6235(4) 0.31169(8) 0.0423(8) Uani 1 1 d . . .
C34 C 0.5610(5) 0.5750(3) 0.33237(7) 0.0376(7) Uani 1 1 d . . .
C35 C 0.5731(5) 0.5879(3) 0.36403(7) 0.0388(7) Uani 1 1 d . . .
C36 C 0.5752(5) 0.6055(4) 0.41880(7) 0.0438(8) Uani 1 1 d . . .
C37 C 0.0032(7) 0.1048(6) 0.18996(9) 0.0812(12) Uani 1 1 d . . .
C38 C 0.1851(7) 0.0131(5) 0.17426(9) 0.0818(12) Uani 1 1 d . . .
C39 C 0.2030(8) 0.0639(6) 0.14251(9) 0.0890(13) Uani 1 1 d . . .
C40 C 0.3927(9) -0.0089(6) 0.12680(10) 0.1027(15) Uani 1 1 d . . .
C41 C 0.4090(9) 0.0499(7) 0.09547(10) 0.1097(17) Uani 1 1 d . . .
C42 C 0.5970(10) -0.0167(8) 0.07914(12) 0.133(2) Uani 1 1 d . . .
C43 C 0.6085(11) 0.0450(9) 0.04807(13) 0.154(2) Uani 1 1 d . . .
C44 C 0.7926(14) -0.0219(13) 0.03146(16) 0.217(4) Uani 1 1 d . . .
C45 C 0.5006(7) 0.4708(6) 0.18806(9) 0.0830(13) Uani 1 1 d . . .
C46 C 0.6855(7) 0.5554(5) 0.17319(9) 0.0814(12) Uani 1 1 d . . .
C47 C 0.7065(8) 0.4967(6) 0.14123(10) 0.0966(14) Uani 1 1 d . . .
C48 C 0.8962(8) 0.5644(7) 0.12584(10) 0.1041(16) Uani 1 1 d . . .
C49 C 0.9147(9) 0.4960(7) 0.09478(11) 0.1168(18) Uani 1 1 d . . .
C50 C 1.1020(10) 0.5572(8) 0.07837(12) 0.138(2) Uani 1 1 d . . .
C51 C 1.1142(12) 0.4858(10) 0.04753(14) 0.171(3) Uani 1 1 d . . .
C52 C 1.2954(15) 0.5444(13) 0.03089(17) 0.227(4) Uani 1 1 d . . .
H1 H -0.0742 -0.0705 0.4561 0.069 Uiso 1 1 d . . .
H2 H 0.1973 0.0307 0.4903 0.079 Uiso 1 1 d . . .
H3 H 0.5135 0.1632 0.4751 0.074 Uiso 1 1 d . . .
H4 H 0.5674 0.1935 0.4257 0.059 Uiso 1 1 d . . .
H5 H 0.4200 0.1860 0.2894 0.053 Uiso 1 1 d . . .
H6 H 0.2691 0.1689 0.2374 0.067 Uiso 1 1 d . . .
H7 H -0.3179 -0.0559 0.2175 0.073 Uiso 1 1 d . . .
H8 H -0.3639 -0.1073 0.2657 0.063 Uiso 1 1 d . . .
H9 H -0.2245 -0.0839 0.3187 0.050 Uiso 1 1 d . . .
H10 H 0.4151 0.6804 0.4553 0.068 Uiso 1 1 d . . .
H11 H 0.6818 0.5793 0.4890 0.078 Uiso 1 1 d . . .
H12 H 0.9994 0.4467 0.4728 0.074 Uiso 1 1 d . . .
H13 H 1.0578 0.4154 0.4232 0.061 Uiso 1 1 d . . .
H14 H 0.9134 0.4039 0.2873 0.055 Uiso 1 1 d . . .
H15 H 0.7646 0.4143 0.2352 0.067 Uiso 1 1 d . . .
H16 H 0.1788 0.6350 0.2166 0.074 Uiso 1 1 d . . .
H17 H 0.1334 0.6934 0.2650 0.063 Uiso 1 1 d . . .
H18 H 0.2722 0.6785 0.3179 0.051 Uiso 1 1 d . . .
H19B H -0.1377 0.0786 0.1794 0.097 Uiso 1 1 d . . .
H20A H 0.0287 0.2261 0.1887 0.097 Uiso 1 1 d . . .
H21B H 0.1571 -0.1083 0.1745 0.098 Uiso 1 1 d . . .
H22A H 0.3264 0.0358 0.1850 0.098 Uiso 1 1 d . . .
H23B H 0.0662 0.0308 0.1315 0.107 Uiso 1 1 d . . .
H24A H 0.2141 0.1869 0.1422 0.107 Uiso 1 1 d . . .
H25B H 0.3793 -0.1319 0.1263 0.123 Uiso 1 1 d . . .
H26A H 0.5300 0.0209 0.1380 0.123 Uiso 1 1 d . . .
H27B H 0.2721 0.0184 0.0844 0.132 Uiso 1 1 d . . .
H28A H 0.4186 0.1730 0.0961 0.132 Uiso 1 1 d . . .
H29B H 0.5877 -0.1398 0.0784 0.159 Uiso 1 1 d . . .
H30A H 0.7345 0.0148 0.0902 0.159 Uiso 1 1 d . . .
H31B H 0.4700 0.0147 0.0373 0.184 Uiso 1 1 d . . .
H32A H 0.6195 0.1678 0.0490 0.184 Uiso 1 1 d . . .
H33B H 0.7854 0.0246 0.0121 0.260 Uiso 1 1 d . . .
H34C H 0.7812 -0.1433 0.0299 0.260 Uiso 1 1 d . . .
H35A H 0.9311 0.0101 0.0417 0.260 Uiso 1 1 d . . .
H36B H 0.5202 0.3488 0.1860 0.100 Uiso 1 1 d . . .
H37A H 0.3614 0.4984 0.1775 0.100 Uiso 1 1 d . . .
H38B H 0.8247 0.5337 0.1841 0.098 Uiso 1 1 d . . .
H39A H 0.6613 0.6773 0.1738 0.098 Uiso 1 1 d . . .
H40B H 0.7165 0.3736 0.1406 0.116 Uiso 1 1 d . . .
H41A H 0.5706 0.5265 0.1301 0.116 Uiso 1 1 d . . .
H42B H 1.0326 0.5391 0.1372 0.125 Uiso 1 1 d . . .
H43A H 0.8830 0.6873 0.1254 0.125 Uiso 1 1 d . . .
H44B H 0.9239 0.3733 0.0954 0.140 Uiso 1 1 d . . .
H45A H 0.7776 0.5227 0.0836 0.140 Uiso 1 1 d . . .
H46B H 1.2393 0.5305 0.0894 0.166 Uiso 1 1 d . . .
H47A H 1.0927 0.6801 0.0776 0.166 Uiso 1 1 d . . .
H48B H 1.1229 0.3631 0.0485 0.205 Uiso 1 1 d . . .
H49A H 0.9758 0.5121 0.0367 0.205 Uiso 1 1 d . . .
H50B H 1.2866 0.4899 0.0117 0.273 Uiso 1 1 d . . .
H51C H 1.4338 0.5154 0.0411 0.273 Uiso 1 1 d . . .
H52A H 1.2861 0.6648 0.0292 0.273 Uiso 1 1 d . . .

loop_
_atom_site_aniso_label
_atom_site_aniso_U_11
_atom_site_aniso_U_22
_atom_site_aniso_U_33
_atom_site_aniso_U_23
_atom_site_aniso_U_13
_atom_site_aniso_U_12
S1 0.0343(4) 0.0463(5) 0.0601(6) -0.0039(4) 0.0061(4) 0.0094(4)
S2 0.0313(4) 0.0454(5) 0.0595(6) -0.0037(4) 0.0045(4) 0.0088(4)
S3 0.0357(5) 0.0468(5) 0.0581(6) 0.0047(4) 0.0094(4) -0.0060(4)
S4 0.0331(4) 0.0456(5) 0.0574(6) 0.0048(4) 0.0048(4) -0.0068(4)
C1 0.050(2) 0.064(2) 0.059(3) 0.0031(19) 0.0148(19) 0.0027(18)
C2 0.062(3) 0.083(3) 0.053(2) -0.004(2) 0.011(2) 0.007(2)
C3 0.054(2) 0.070(3) 0.059(3) -0.009(2) -0.0055(19) 0.0024(19)
C4 0.0414(19) 0.048(2) 0.058(2) -0.0050(17) 0.0015(17) -0.0003(15)
C5 0.0351(17) 0.0298(18) 0.056(2) 0.0002(15) 0.0069(15) 0.0086(13)
C6 0.0311(16) 0.0305(17) 0.053(2) 0.0031(14) 0.0066(14) 0.0051(13)
C7 0.0329(16) 0.0316(17) 0.052(2) -0.0006(14) 0.0055(14) 0.0009(13)
C8 0.0358(18) 0.0405(19) 0.058(2) 0.0038(16) 0.0086(16) -0.0024(14)
C9 0.0398(18) 0.0407(19) 0.052(2) 0.0016(15) 0.0085(16) 0.0027(14)
C10 0.050(2) 0.058(2) 0.061(3) 0.0098(18) 0.0098(19) 0.0036(17)
C11 0.055(2) 0.067(3) 0.059(3) 0.006(2) 0.002(2) 0.0087(19)
C12 0.054(2) 0.062(2) 0.066(3) -0.005(2) -0.005(2) 0.0046(18)
C13 0.043(2) 0.049(2) 0.066(3) -0.0058(18) 0.0020(18) -0.0003(15)
C14 0.0395(18) 0.0337(18) 0.053(2) -0.0029(15) 0.0063(16) 0.0041(14)
C15 0.0360(17) 0.0307(18) 0.060(2) -0.0012(15) 0.0119(16) -0.0011(13)
C16 0.0304(16) 0.0285(17) 0.056(2) 0.0017(15) 0.0055(15) 0.0007(13)
C17 0.0326(16) 0.0271(17) 0.056(2) 0.0055(14) 0.0068(14) 0.0022(13)
C18 0.0398(18) 0.0381(19) 0.054(2) 0.0002(15) 0.0071(16) 0.0046(14)
C19 0.049(2) 0.060(2) 0.062(3) -0.0090(19) 0.0094(18) 0.0019(17)
C20 0.064(3) 0.079(3) 0.052(2) -0.001(2) 0.001(2) 0.000(2)
C21 0.053(2) 0.071(3) 0.061(3) 0.005(2) -0.008(2) 0.0056(19)
C22 0.0432(19) 0.047(2) 0.062(3) 0.0017(18) 0.0016(18) 0.0065(16)
C23 0.0336(17) 0.0282(17) 0.059(2) -0.0013(15) 0.0034(15) -0.0022(13)
C24 0.0308(16) 0.0281(17) 0.054(2) -0.0064(14) 0.0038(14) -0.0007(13)
C25 0.0305(16) 0.0349(18) 0.054(2) 0.0026(15) 0.0053(15) -0.0005(13)
C26 0.0343(17) 0.044(2) 0.060(2) 0.0002(17) 0.0101(16) 0.0036(14)
C27 0.0409(18) 0.0394(19) 0.053(2) 0.0040(16) 0.0072(16) -0.0041(15)
C28 0.044(2) 0.062(2) 0.060(3) -0.0045(19) 0.0066(18) 0.0003(17)
C29 0.061(2) 0.064(3) 0.056(3) -0.0037(19) 0.003(2) -0.0049(19)
C30 0.052(2) 0.063(2) 0.069(3) 0.008(2) -0.008(2) 0.0020(18)
C31 0.046(2) 0.051(2) 0.062(3) 0.0074(18) 0.0042(18) 0.0022(16)
C32 0.0342(17) 0.0361(19) 0.058(2) 0.0077(16) 0.0034(16) 0.0023(14)
C33 0.0310(17) 0.0362(19) 0.060(2) 0.0029(16) 0.0073(15) 0.0034(13)
C34 0.0321(16) 0.0277(17) 0.053(2) -0.0004(14) 0.0046(15) 0.0017(13)
C35 0.0306(16) 0.0303(17) 0.056(2) -0.0042(15) 0.0070(15) 0.0017(13)
C36 0.0359(17) 0.0352(19) 0.061(2) -0.0026(16) 0.0064(16) -0.0008(14)
C37 0.073(3) 0.109(4) 0.062(3) 0.016(2) -0.002(2) 0.007(2)
C38 0.091(3) 0.092(3) 0.062(3) 0.006(2) 0.004(2) 0.008(3)
C39 0.090(3) 0.124(4) 0.053(3) 0.008(3) -0.001(2) -0.003(3)
C40 0.108(4) 0.139(4) 0.062(3) 0.006(3) 0.008(3) 0.006(3)
C41 0.115(4) 0.159(5) 0.056(3) 0.001(3) 0.017(3) -0.002(4)
C42 0.121(5) 0.212(6) 0.066(4) 0.003(4) 0.015(3) 0.004(4)
C43 0.144(6) 0.246(8) 0.074(4) 0.004(4) 0.037(4) 0.007(5)
C44 0.189(8) 0.354(12) 0.112(6) 0.020(6) 0.048(5) 0.025(8)
C45 0.071(3) 0.108(4) 0.069(3) -0.009(3) -0.004(2) -0.003(2)
C46 0.087(3) 0.100(3) 0.056(3) -0.003(2) 0.002(2) -0.004(3)
C47 0.093(3) 0.139(4) 0.057(3) -0.005(3) 0.001(3) 0.001(3)
C48 0.103(4) 0.152(5) 0.058(3) -0.001(3) 0.008(3) -0.003(3)
C49 0.115(4) 0.174(5) 0.063(3) -0.002(3) 0.021(3) 0.008(4)
C50 0.134(5) 0.209(6) 0.074(4) 0.000(4) 0.019(4) 0.013(4)
C51 0.153(6) 0.282(9) 0.080(4) -0.003(5) 0.044(4) -0.002(6)
C52 0.185(8) 0.365(13) 0.134(7) -0.004(7) 0.035(6) -0.006(8)

loop_
_atom_type_symbol
_atom_type_description
_atom_type_scat_dispersion_real
_atom_type_scat_dispersion_imag
_atom_type_scat_source
C C 0.0033 0.0016
;
International Tables for Crystallography
(Vol. C, Tables 4.2.6.8 and 6.1.1.4)
;
H H 0.0000 0.0000
;
International Tables for Crystallography
(Vol. C, Table 6.1.1.4)
;
S S 0.1246 0.1234
;
International Tables for Crystallography
(Vol. C, Tables 4.2.6.8 and 6.1.1.4)
;

loop_
_geom_angle_atom_site_label_1
_geom_angle_atom_site_label_2
_geom_angle_atom_site_label_3
_geom_angle
_geom_angle_site_symmetry_1
_geom_angle_site_symmetry_3
_geom_angle_publ_flag
C35 S1 C36 90.97(15) . . ?
C24 S2 C25 90.37(15) . . ?
C17 S3 C18 90.91(15) . . ?
C6 S4 C7 90.62(15) . . ?
C2 C1 C18 118.7(3) . . ?
C2 C1 H1 120.6 . . ?
C18 C1 H1 120.7 . . ?
C1 C2 C3 121.0(3) . . ?
C1 C2 H2 119.6 . . ?
C3 C2 H2 119.5 . . ?
C4 C3 C2 120.7(3) . . ?
C4 C3 H3 119.7 . . ?
C2 C3 H3 119.6 . . ?
C3 C4 C5 120.3(3) . . ?
C3 C4 H4 119.9 . . ?
C5 C4 H4 119.9 . . ?
C4 C5 C18 118.3(3) . . ?
C4 C5 C6 131.7(3) . . ?
C18 C5 C6 109.9(3) . . ?
C17 C6 C5 114.2(3) . . ?
C17 C6 S4 113.0(2) . . ?
C5 C6 S4 132.8(2) . . ?
C8 C7 C16 121.6(3) . . ?
C8 C7 S4 125.6(2) . . ?
C16 C7 S4 112.8(2) . . ?
C7 C8 C9 119.9(3) . . ?
C7 C8 H5 120.0 . . ?
C9 C8 H5 120.0 . . ?
C8 C9 C10 122.4(3) . . ?
C8 C9 C14 119.1(3) . . ?
C10 C9 C14 118.5(3) . . ?
C11 C10 C9 122.8(3) . . ?
C11 C10 H6 118.7 . . ?
C9 C10 H6 118.5 . . ?
C10 C11 C12 117.7(3) . . ?
C10 C11 C37 121.3(3) . . ?
C12 C11 C37 120.9(3) . . ?
C13 C12 C11 122.2(3) . . ?
C13 C12 H7 118.9 . . ?
C11 C12 H7 119.0 . . ?
C12 C13 C14 121.2(3) . . ?
C12 C13 H8 119.5 . . ?
C14 C13 H8 119.3 . . ?
C15 C14 C13 122.8(3) . . ?
C15 C14 C9 119.7(3) . . ?
C13 C14 C9 117.6(3) . . ?
C16 C15 C14 120.6(3) . . ?
C16 C15 H9 119.8 . . ?
C14 C15 H9 119.7 . . ?
C15 C16 C7 119.2(3) . . ?
C15 C16 C17 131.6(3) . . ?
C7 C16 C17 109.2(3) . . ?
C6 C17 C16 114.3(3) . . ?
C6 C17 S3 112.5(2) . . ?
C16 C17 S3 133.2(2) . . ?
C1 C18 C5 121.0(3) . . ?
C1 C18 S3 126.5(3) . . ?
C5 C18 S3 112.5(2) . . ?
C20 C19 C36 118.6(3) . . ?
C20 C19 H10 120.7 . . ?
C36 C19 H10 120.8 . . ?
C19 C20 C21 120.7(3) . . ?
C19 C20 H11 119.6 . . ?
C21 C20 H11 119.7 . . ?
C22 C21 C20 120.9(3) . . ?
C22 C21 H12 119.6 . . ?
C20 C21 H12 119.4 . . ?
C21 C22 C23 119.7(3) . . ?
C21 C22 H13 120.1 . . ?
C23 C22 H13 120.3 . . ?
C22 C23 C36 119.0(3) . . ?
C22 C23 C24 131.3(3) . . ?
C36 C23 C24 109.7(3) . . ?
C35 C24 C23 114.4(3) . . ?
C35 C24 S2 113.3(2) . . ?
C23 C24 S2 132.3(2) . . ?
C26 C25 C34 121.5(3) . . ?
C26 C25 S2 125.8(2) . . ?
C34 C25 S2 112.7(2) . . ?
C25 C26 C27 120.2(3) . . ?
C25 C26 H14 119.9 . . ?
C27 C26 H14 119.9 . . ?
C28 C27 C26 122.3(3) . . ?
C28 C27 C32 118.9(3) . . ?
C26 C27 C32 118.8(3) . . ?
C29 C28 C27 122.6(3) . . ?
C29 C28 H15 118.9 . . ?
C27 C28 H15 118.6 . . ?
C28 C29 C30 117.7(3) . . ?
C28 C29 C45 121.2(4) . . ?
C30 C29 C45 121.1(3) . . ?
C31 C30 C29 122.1(3) . . ?
C31 C30 H16 118.9 . . ?
C29 C30 H16 119.0 . . ?
C30 C31 C32 121.1(3) . . ?
C30 C31 H17 119.5 . . ?
C32 C31 H17 119.4 . . ?
C33 C32 C31 122.5(3) . . ?
C33 C32 C27 119.9(3) . . ?
C31 C32 C27 117.6(3) . . ?
C34 C33 C32 120.6(3) . . ?
C34 C33 H18 119.7 . . ?
C32 C33 H18 119.7 . . ?
C33 C34 C35 131.7(3) . . ?
C33 C34 C25 118.9(3) . . ?
C35 C34 C25 109.3(3) . . ?
C24 C35 C34 114.2(3) . . ?
C24 C35 S1 112.4(2) . . ?
C34 C35 S1 133.3(2) . . ?
C19 C36 C23 121.2(3) . . ?
C19 C36 S1 126.3(3) . . ?
C23 C36 S1 112.5(3) . . ?
C38 C37 C11 116.2(3) . . ?
C38 C37 H19B 108.2 . . ?
C11 C37 H19B 108.3 . . ?
C38 C37 H20A 108.1 . . ?
C11 C37 H20A 108.3 . . ?
H19B C37 H20A 107.4 . . ?
C37 C38 C39 113.5(4) . . ?
C37 C38 H21B 108.9 . . ?
C39 C38 H21B 108.7 . . ?
C37 C38 H22A 109.0 . . ?
C39 C38 H22A 108.9 . . ?
H21B C38 H22A 107.7 . . ?
C40 C39 C38 116.1(4) . . ?
C40 C39 H23B 108.2 . . ?
C38 C39 H23B 108.4 . . ?
C40 C39 H24A 108.1 . . ?
C38 C39 H24A 108.3 . . ?
H23B C39 H24A 107.4 . . ?
C39 C40 C41 114.4(4) . . ?
C39 C40 H25B 108.7 . . ?
C41 C40 H25B 108.6 . . ?
C39 C40 H26A 108.7 . . ?
C41 C40 H26A 108.7 . . ?
H25B C40 H26A 107.5 . . ?
C42 C41 C40 116.4(5) . . ?
C42 C41 H27B 108.2 . . ?
C40 C41 H27B 108.2 . . ?
C42 C41 H28A 108.2 . . ?
C40 C41 H28A 108.1 . . ?
H27B C41 H28A 107.4 . . ?
C41 C42 C43 114.9(5) . . ?
C41 C42 H29B 108.5 . . ?
C43 C42 H29B 108.8 . . ?
C41 C42 H30A 108.3 . . ?
C43 C42 H30A 108.7 . . ?
H29B C42 H30A 107.4 . . ?
C44 C43 C42 115.5(6) . . ?
C44 C43 H31B 108.4 . . ?
C42 C43 H31B 108.1 . . ?
C44 C43 H32A 108.6 . . ?
C42 C43 H32A 108.2 . . ?
H31B C43 H32A 107.7 . . ?
C43 C44 H33B 109.1 . . ?
C43 C44 H34C 109.3 . . ?
H33B C44 H34C 109.9 . . ?
C43 C44 H35A 109.1 . . ?
H33B C44 H35A 109.7 . . ?
H34C C44 H35A 109.6 . . ?
C46 C45 C29 116.6(3) . . ?
C46 C45 H36B 108.0 . . ?
C29 C45 H36B 108.2 . . ?
C46 C45 H37A 108.1 . . ?
C29 C45 H37A 108.2 . . ?
H36B C45 H37A 107.3 . . ?
C45 C46 C47 113.8(4) . . ?
C45 C46 H38B 108.8 . . ?
C47 C46 H38B 108.8 . . ?
C45 C46 H39A 108.8 . . ?
C47 C46 H39A 108.7 . . ?
H38B C46 H39A 107.7 . . ?
C48 C47 C46 116.8(4) . . ?
C48 C47 H40B 107.9 . . ?
C46 C47 H40B 108.2 . . ?
C48 C47 H41A 108.0 . . ?
C46 C47 H41A 108.2 . . ?
H40B C47 H41A 107.2 . . ?
C47 C48 C49 114.5(4) . . ?
C47 C48 H42B 108.7 . . ?
C49 C48 H42B 108.7 . . ?
C47 C48 H43A 108.6 . . ?
C49 C48 H43A 108.6 . . ?
H42B C48 H43A 107.5 . . ?
C50 C49 C48 117.2(5) . . ?
C50 C49 H44B 108.2 . . ?
C48 C49 H44B 108.0 . . ?
C50 C49 H45A 108.0 . . ?
C48 C49 H45A 107.9 . . ?
H44B C49 H45A 107.3 . . ?
C49 C50 C51 115.4(6) . . ?
C49 C50 H46B 108.2 . . ?
C51 C50 H46B 108.6 . . ?
C49 C50 H47A 108.3 . . ?
C51 C50 H47A 108.6 . . ?
H46B C50 H47A 107.4 . . ?
C52 C51 C50 116.6(7) . . ?
C52 C51 H48B 108.5 . . ?
C50 C51 H48B 107.9 . . ?
C52 C51 H49A 108.2 . . ?
C50 C51 H49A 108.0 . . ?
H48B C51 H49A 107.3 . . ?
C51 C52 H50B 109.1 . . ?
C51 C52 H51C 108.8 . . ?
H50B C52 H51C 109.6 . . ?
C51 C52 H52A 109.3 . . ?
H50B C52 H52A 110.3 . . ?
H51C C52 H52A 109.7 . . ?

loop_
_geom_bond_atom_site_label_1
_geom_bond_atom_site_label_2
_geom_bond_distance
_geom_bond_site_symmetry_2
_geom_bond_publ_flag
S1 C35 1.731(3) . ?
S1 C36 1.744(3) . ?
S2 C24 1.737(3) . ?
S2 C25 1.750(3) . ?
S3 C17 1.730(3) . ?
S3 C18 1.746(3) . ?
S4 C6 1.732(3) . ?
S4 C7 1.751(3) . ?
C1 C2 1.380(5) . ?
C1 C18 1.386(4) . ?
C1 H1 0.9310 . ?
C2 C3 1.392(5) . ?
C2 H2 0.9305 . ?
C3 C4 1.368(5) . ?
C3 H3 0.9306 . ?
C4 C5 1.398(4) . ?
C4 H4 0.9301 . ?
C5 C18 1.422(4) . ?
C5 C6 1.427(4) . ?
C6 C17 1.376(4) . ?
C7 C8 1.365(4) . ?
C7 C16 1.434(4) . ?
C8 C9 1.406(4) . ?
C8 H5 0.9304 . ?
C9 C10 1.407(4) . ?
C9 C14 1.442(4) . ?
C10 C11 1.369(4) . ?
C10 H6 0.9303 . ?
C11 C12 1.411(5) . ?
C11 C37 1.512(5) . ?
C12 C13 1.354(5) . ?
C12 H7 0.9293 . ?
C13 C14 1.417(4) . ?
C13 H8 0.9310 . ?
C14 C15 1.403(4) . ?
C15 C16 1.376(4) . ?
C15 H9 0.9301 . ?
C16 C17 1.436(4) . ?
C19 C20 1.382(5) . ?
C19 C36 1.386(4) . ?
C19 H10 0.9301 . ?
C20 C21 1.401(5) . ?
C20 H11 0.9309 . ?
C21 C22 1.372(5) . ?
C21 H12 0.9303 . ?
C22 C23 1.393(4) . ?
C22 H13 0.9300 . ?
C23 C36 1.420(4) . ?
C23 C24 1.433(4) . ?
C24 C35 1.369(4) . ?
C25 C26 1.360(4) . ?
C25 C34 1.438(4) . ?
C26 C27 1.414(4) . ?
C26 H14 0.9299 . ?
C27 C28 1.408(4) . ?
C27 C32 1.433(4) . ?
C28 C29 1.365(5) . ?
C28 H15 0.9299 . ?
C29 C30 1.419(5) . ?
C29 C45 1.513(5) . ?
C30 C31 1.348(5) . ?
C30 H16 0.9294 . ?
C31 C32 1.419(4) . ?
C31 H17 0.9304 . ?
C32 C33 1.404(4) . ?
C33 C34 1.378(4) . ?
C33 H18 0.9299 . ?
C34 C35 1.432(4) . ?
C37 C38 1.508(5) . ?
C37 H19B 0.9695 . ?
C37 H20A 0.9703 . ?
C38 C39 1.512(5) . ?
C38 H21B 0.9706 . ?
C38 H22A 0.9692 . ?
C39 C40 1.482(6) . ?
C39 H23B 0.9701 . ?
C39 H24A 0.9705 . ?
C40 C41 1.513(6) . ?
C40 H25B 0.9709 . ?
C40 H26A 0.9702 . ?
C41 C42 1.471(7) . ?
C41 H27B 0.9693 . ?
C41 H28A 0.9701 . ?
C42 C43 1.507(7) . ?
C42 H29B 0.9695 . ?
C42 H30A 0.9718 . ?
C43 C44 1.459(9) . ?
C43 H31B 0.9688 . ?
C43 H32A 0.9678 . ?
C44 H33B 0.9568 . ?
C44 H34C 0.9579 . ?
C44 H35A 0.9605 . ?
C45 C46 1.493(5) . ?
C45 H36B 0.9700 . ?
C45 H37A 0.9703 . ?
C46 C47 1.517(5) . ?
C46 H38B 0.9692 . ?
C46 H39A 0.9703 . ?
C47 C48 1.472(6) . ?
C47 H40B 0.9703 . ?
C47 H41A 0.9706 . ?
C48 C49 1.500(6) . ?
C48 H42B 0.9693 . ?
C48 H43A 0.9712 . ?
C49 C50 1.468(7) . ?
C49 H44B 0.9688 . ?
C49 H45A 0.9710 . ?
C50 C51 1.494(8) . ?
C50 H46B 0.9706 . ?
C50 H47A 0.9703 . ?
C51 C52 1.438(9) . ?
C51 H48B 0.9701 . ?
C51 H49A 0.9697 . ?
C52 H50B 0.9561 . ?
C52 H51C 0.9630 . ?
C52 H52A 0.9541 . ?

loop_
_geom_torsion_atom_site_label_1
_geom_torsion_atom_site_label_2
_geom_torsion_atom_site_label_3
_geom_torsion_atom_site_label_4
_geom_torsion
_geom_torsion_site_symmetry_1
_geom_torsion_site_symmetry_2
_geom_torsion_site_symmetry_3
_geom_torsion_site_symmetry_4
_geom_torsion_publ_flag
C18 C1 C2 C3 -0.3(5) . . . . ?
C1 C2 C3 C4 -0.6(6) . . . . ?
C2 C3 C4 C5 0.7(5) . . . . ?
C3 C4 C5 C18 0.1(5) . . . . ?
C3 C4 C5 C6 179.7(3) . . . . ?
C4 C5 C6 C17 -178.8(3) . . . . ?
C18 C5 C6 C17 0.9(3) . . . . ?
C4 C5 C6 S4 0.5(5) . . . . ?
C18 C5 C6 S4 -179.8(2) . . . . ?
C7 S4 C6 C17 1.6(2) . . . . ?
C7 S4 C6 C5 -177.7(3) . . . . ?
C6 S4 C7 C8 178.2(3) . . . . ?
C6 S4 C7 C16 -2.1(2) . . . . ?
C16 C7 C8 C9 0.9(5) . . . . ?
S4 C7 C8 C9 -179.5(2) . . . . ?
C7 C8 C9 C10 177.9(3) . . . . ?
C7 C8 C9 C14 -1.4(5) . . . . ?
C8 C9 C10 C11 179.9(3) . . . . ?
C14 C9 C10 C11 -0.8(5) . . . . ?
C9 C10 C11 C12 -0.4(5) . . . . ?
C9 C10 C11 C37 177.8(3) . . . . ?
C10 C11 C12 C13 1.0(5) . . . . ?
C37 C11 C12 C13 -177.2(3) . . . . ?
C11 C12 C13 C14 -0.4(5) . . . . ?
C12 C13 C14 C15 179.1(3) . . . . ?
C12 C13 C14 C9 -0.8(5) . . . . ?
C8 C9 C14 C15 0.7(4) . . . . ?
C10 C9 C14 C15 -178.6(3) . . . . ?
C8 C9 C14 C13 -179.3(3) . . . . ?
C10 C9 C14 C13 1.4(4) . . . . ?
C13 C14 C15 C16 -179.5(3) . . . . ?
C9 C14 C15 C16 0.5(4) . . . . ?
C14 C15 C16 C7 -1.0(4) . . . . ?
C14 C15 C16 C17 177.2(3) . . . . ?
C8 C7 C16 C15 0.3(4) . . . . ?
S4 C7 C16 C15 -179.4(2) . . . . ?
C8 C7 C16 C17 -178.2(3) . . . . ?
S4 C7 C16 C17 2.1(3) . . . . ?
C5 C6 C17 C16 178.7(2) . . . . ?
S4 C6 C17 C16 -0.7(3) . . . . ?
C5 C6 C17 S3 -0.2(3) . . . . ?
S4 C6 C17 S3 -179.67(14) . . . . ?
C15 C16 C17 C6 -179.1(3) . . . . ?
C7 C16 C17 C6 -0.9(3) . . . . ?
C15 C16 C17 S3 -0.5(5) . . . . ?
C7 C16 C17 S3 177.8(2) . . . . ?
C18 S3 C17 C6 -0.4(2) . . . . ?
C18 S3 C17 C16 -179.1(3) . . . . ?
C2 C1 C18 C5 1.1(5) . . . . ?
C2 C1 C18 S3 -178.4(3) . . . . ?
C4 C5 C18 C1 -1.1(4) . . . . ?
C6 C5 C18 C1 179.3(3) . . . . ?
C4 C5 C18 S3 178.6(2) . . . . ?
C6 C5 C18 S3 -1.1(3) . . . . ?
C17 S3 C18 C1 -179.5(3) . . . . ?
C17 S3 C18 C5 0.9(2) . . . . ?
C36 C19 C20 C21 0.5(5) . . . . ?
C19 C20 C21 C22 0.4(6) . . . . ?
C20 C21 C22 C23 -0.5(5) . . . . ?
C21 C22 C23 C36 -0.4(5) . . . . ?
C21 C22 C23 C24 -178.8(3) . . . . ?
C22 C23 C24 C35 177.6(3) . . . . ?
C36 C23 C24 C35 -1.0(3) . . . . ?
C22 C23 C24 S2 -0.3(5) . . . . ?
C36 C23 C24 S2 -178.8(2) . . . . ?
C25 S2 C24 C35 -1.6(2) . . . . ?
C25 S2 C24 C23 176.3(3) . . . . ?
C24 S2 C25 C26 -177.7(3) . . . . ?
C24 S2 C25 C34 1.8(2) . . . . ?
C34 C25 C26 C27 0.1(4) . . . . ?
S2 C25 C26 C27 179.6(2) . . . . ?
C25 C26 C27 C28 -178.5(3) . . . . ?
C25 C26 C27 C32 0.6(4) . . . . ?
C26 C27 C28 C29 179.7(3) . . . . ?
C32 C27 C28 C29 0.5(5) . . . . ?
C27 C28 C29 C30 0.4(5) . . . . ?
C27 C28 C29 C45 -178.1(3) . . . . ?
C28 C29 C30 C31 -1.0(5) . . . . ?
C45 C29 C30 C31 177.5(3) . . . . ?
C29 C30 C31 C32 0.5(5) . . . . ?
C30 C31 C32 C33 -178.9(3) . . . . ?
C30 C31 C32 C27 0.4(5) . . . . ?
C28 C27 C32 C33 178.4(3) . . . . ?
C26 C27 C32 C33 -0.8(4) . . . . ?
C28 C27 C32 C31 -1.0(4) . . . . ?
C26 C27 C32 C31 179.9(3) . . . . ?
C31 C32 C33 C34 179.5(3) . . . . ?
C27 C32 C33 C34 0.2(4) . . . . ?
C32 C33 C34 C35 -177.7(3) . . . . ?
C32 C33 C34 C25 0.5(4) . . . . ?
C26 C25 C34 C33 -0.7(4) . . . . ?
S2 C25 C34 C33 179.8(2) . . . . ?
C26 C25 C34 C35 178.0(3) . . . . ?
S2 C25 C34 C35 -1.6(3) . . . . ?
C23 C24 C35 C34 -177.3(2) . . . . ?
S2 C24 C35 C34 1.0(3) . . . . ?
C23 C24 C35 S1 0.6(3) . . . . ?
S2 C24 C35 S1 178.92(14) . . . . ?
C33 C34 C35 C24 178.8(3) . . . . ?
C25 C34 C35 C24 0.4(3) . . . . ?
C33 C34 C35 S1 1.4(5) . . . . ?
C25 C34 C35 S1 -177.0(2) . . . . ?
C36 S1 C35 C24 -0.1(2) . . . . ?
C36 S1 C35 C34 177.3(3) . . . . ?
C20 C19 C36 C23 -1.3(5) . . . . ?
C20 C19 C36 S1 177.7(3) . . . . ?
C22 C23 C36 C19 1.3(4) . . . . ?
C24 C23 C36 C19 -180.0(3) . . . . ?
C22 C23 C36 S1 -177.9(2) . . . . ?
C24 C23 C36 S1 0.9(3) . . . . ?
C35 S1 C36 C19 -179.6(3) . . . . ?
C35 S1 C36 C23 -0.4(2) . . . . ?
C10 C11 C37 C38 68.3(5) . . . . ?
C12 C11 C37 C38 -113.6(4) . . . . ?
C11 C37 C38 C39 -177.8(3) . . . . ?
C37 C38 C39 C40 174.2(4) . . . . ?
C38 C39 C40 C41 -178.0(4) . . . . ?
C39 C40 C41 C42 179.0(4) . . . . ?
C40 C41 C42 C43 -179.8(5) . . . . ?
C41 C42 C43 C44 -179.2(6) . . . . ?
C28 C29 C45 C46 -66.4(5) . . . . ?
C30 C29 C45 C46 115.2(4) . . . . ?
C29 C45 C46 C47 176.4(4) . . . . ?
C45 C46 C47 C48 -175.3(4) . . . . ?
C46 C47 C48 C49 177.3(4) . . . . ?
C47 C48 C49 C50 -179.3(5) . . . . ?
C48 C49 C50 C51 180.0(5) . . . . ?
C49 C50 C51 C52 179.7(7) . . . . ?
